data_7704723
loop_
_publ_author_name
'Rodrigues, Ana I.'
'Krishnamoorthy, Paramasivam'
'Gomes, Clara S. B.'
'Carmona, Nicolas'
'Di Paolo, Roberto E.'
'Pander, Piotr'
'Pina, Jo\~ao'
'S\'ergio Seixas de Melo, J'
'Dias, Fernando B.'
'Calhorda, Maria Jos\'e'
'Ma\,canita, Ant\'onio L'
'Morgado, Jorge'
'Gomes, Pedro T.'

_publ_section_title
;
 Luminescent halogen-substituted 2-(N-arylimino)pyrrolyl boron complexes:
 the internal heavy-atom effect.
;
_journal_issue 29
_journal_name_full 'Dalton transactions (Cambridge, England : 2003)'
_journal_page_first 10185
_journal_page_last 10202
_journal_paper_doi 10.1039/d0dt01845g
_journal_volume 49
_journal_year 2020
_chemical_formula_moiety 'C23 H18 B Br N2'
_chemical_formula_sum 'C23 H18 B Br N2'
_chemical_formula_weight 413.11
_space_group_crystal_system triclinic
_space_group_IT_number 2
_space_group_name_Hall '-P 1'
_space_group_name_H-M_alt 'P -1'
_atom_sites_solution_hydrogens geom
_audit_creation_method SHELXL-2018/3
_audit_update_record
;
2020-05-18 deposited with the CCDC.	2020-06-29 downloaded from the CCDC.
;
_cell_angle_alpha 75.691(11)
_cell_angle_beta 76.723(11)
_cell_angle_gamma 82.882(11)
_cell_formula_units_Z 2
_cell_length_a 9.881(2)
_cell_length_b 10.408(2)
_cell_length_c 11.328(3)
_cell_measurement_reflns_used 1207
_cell_measurement_temperature 150(2)
_cell_measurement_theta_max 20.45
_cell_measurement_theta_min 2.44
_cell_volume 1095.9(4)
_computing_cell_refinement 'Bruker SAINT'
_computing_data_collection 'Bruker APEX2'
_computing_data_reduction 'Bruker SAINT'
_computing_molecular_graphics 'Ortep for Windows (Farrugia, 2012)'
_computing_publication_material enCIFer
_computing_structure_refinement 'SHELXL-2018/3 (Sheldrick, 2018)'
_computing_structure_solution SIR2014
_diffrn_ambient_temperature 150(2)
_diffrn_measured_fraction_theta_full 0.949
_diffrn_measured_fraction_theta_max 0.946
_diffrn_measurement_device_type 'Bruker APEX-II CCD'
_diffrn_measurement_method '\f and \w scans'
_diffrn_radiation_probe x-ray
_diffrn_radiation_type MoK\a
_diffrn_radiation_wavelength 0.71073
_diffrn_reflns_av_R_equivalents 0.0807
_diffrn_reflns_av_unetI/netI 0.1208
_diffrn_reflns_Laue_measured_fraction_full 0.949
_diffrn_reflns_Laue_measured_fraction_max 0.946
_diffrn_reflns_limit_h_max 12
_diffrn_reflns_limit_h_min -11
_diffrn_reflns_limit_k_max 12
_diffrn_reflns_limit_k_min -11
_diffrn_reflns_limit_l_max 13
_diffrn_reflns_limit_l_min -12
_diffrn_reflns_number 10877
_diffrn_reflns_point_group_measured_fraction_full 0.949
_diffrn_reflns_point_group_measured_fraction_max 0.946
_diffrn_reflns_theta_full 25.242
_diffrn_reflns_theta_max 25.681
_diffrn_reflns_theta_min 2.828
_diffrn_source 'sealed tube'
_exptl_absorpt_coefficient_mu 1.884
_exptl_absorpt_correction_T_max 0.895
_exptl_absorpt_correction_T_min 0.682
_exptl_absorpt_correction_type multi-scan
_exptl_absorpt_process_details 'SADABS (Sheldrick, 1996)'
_exptl_crystal_colour Yellow
_exptl_crystal_density_diffrn 1.252
_exptl_crystal_density_method 'not measured'
_exptl_crystal_description prism
_exptl_crystal_F_000 420
_exptl_crystal_size_max 0.220
_exptl_crystal_size_mid 0.080
_exptl_crystal_size_min 0.060
_refine_diff_density_max 0.889
_refine_diff_density_min -0.733
_refine_diff_density_rms 0.113
_refine_ls_extinction_method none
_refine_ls_goodness_of_fit_ref 0.931
_refine_ls_hydrogen_treatment constr
_refine_ls_matrix_type full
_refine_ls_number_parameters 244
_refine_ls_number_reflns 3944
_refine_ls_number_restraints 2
_refine_ls_restrained_S_all 0.931
_refine_ls_R_factor_all 0.1089
_refine_ls_R_factor_gt 0.0583
_refine_ls_shift/su_max 0.000
_refine_ls_shift/su_mean 0.000
_refine_ls_structure_factor_coef Fsqd
_refine_ls_weighting_details 'w=1/[\s^2^(Fo^2^)+(0.0858P)^2^] where P=(Fo^2^+2Fc^2^)/3'
_refine_ls_weighting_scheme calc
_refine_ls_wR_factor_gt 0.1412
_refine_ls_wR_factor_ref 0.1545
_reflns_Friedel_coverage 0.000
_reflns_number_gt 2511
_reflns_number_total 3944
_reflns_threshold_expression 'I > 2\s(I)'
_cod_data_source_file d0dt01845g3.cif
_cod_data_source_block 4d
_cod_depositor_comments 'Adding full bibliography for 7704721--7704723.cif.'
_cod_original_cell_volume 1095.8(4)
_cod_database_code 7704723
_shelx_shelxl_version_number 2018/3
_shelx_space_group_comment
;
The symmetry employed for this shelxl refinement is uniquely defined
by the following loop, which should always be used as a source of
symmetry information in preference to the above space-group names.
They are only intended as comments.
;
_shelx_estimated_absorpt_t_min 0.682
_shelx_estimated_absorpt_t_max 0.895

loop_
_space_group_symop_operation_xyz
'x, y, z'
'-x, -y, -z'

loop_
_atom_site_label
_atom_site_type_symbol
_atom_site_fract_x
_atom_site_fract_y
_atom_site_fract_z
_atom_site_U_iso_or_equiv
_atom_site_adp_type
_atom_site_occupancy
_atom_site_site_symmetry_order
_atom_site_calc_flag
_atom_site_refinement_flags_posn
_atom_site_refinement_flags_adp
_atom_site_refinement_flags_occupancy
_atom_site_disorder_assembly
_atom_site_disorder_group
Br1 Br 0.08983(6) 0.54747(6) 0.21822(6) 0.0346(2) Uani 1 1 d . . . . .
N2 N 0.3517(4) 0.1524(4) 0.6105(4) 0.0187(9) Uani 1 1 d . . . . .
N1 N 0.4765(4) 0.0340(4) 0.7624(4) 0.0213(10) Uani 1 1 d . . . . .
C10 C 0.1753(5) 0.4254(5) 0.3379(5) 0.0207(12) Uani 1 1 d . . . . .
C9 C 0.2326(5) 0.3030(5) 0.3149(5) 0.0260(13) Uani 1 1 d . . . . .
H9 H 0.231623 0.281472 0.238363 0.031 Uiso 1 1 calc R U . . .
C7 C 0.2924(5) 0.2447(5) 0.5159(5) 0.0171(11) Uani 1 1 d . . . . .
C19 C 0.6127(5) 0.2076(5) 0.5770(5) 0.0200(11) Uani 1 1 d D . . . .
C11 C 0.1788(5) 0.4591(5) 0.4483(5) 0.0241(12) Uani 1 1 d . . . . .
H11 H 0.141287 0.543918 0.462116 0.029 Uiso 1 1 calc R U . . .
C16 C 0.3333(6) 0.4594(5) 0.9277(5) 0.0274(13) Uani 1 1 d . . . . .
H16 H 0.304874 0.518726 0.981943 0.033 Uiso 1 1 calc R U . . .
C12 C 0.2368(5) 0.3690(5) 0.5376(5) 0.0234(12) Uani 1 1 d . . . . .
H12 H 0.239055 0.391182 0.613569 0.028 Uiso 1 1 calc R U . . .
C2 C 0.3918(5) -0.0470(5) 0.7359(5) 0.0215(12) Uani 1 1 d . . . . .
C8 C 0.2914(5) 0.2127(5) 0.4050(5) 0.0215(12) Uani 1 1 d . . . . .
H8 H 0.330917 0.128650 0.390292 0.026 Uiso 1 1 calc R U . . .
C6 C 0.3224(5) 0.0262(5) 0.6436(5) 0.0207(12) Uani 1 1 d . . . . .
H6 H 0.261528 -0.010271 0.608645 0.025 Uiso 1 1 calc R U . . .
C21 C 0.7419(5) 0.3289(5) 0.3789(5) 0.0282(13) Uani 1 1 d . . . . .
H21 H 0.741594 0.393880 0.303449 0.034 Uiso 1 1 calc R U . . .
C4 C 0.4864(6) -0.1645(5) 0.8927(5) 0.0286(14) Uani 1 1 d . . . . .
H4 H 0.511174 -0.234194 0.957594 0.034 Uiso 1 1 calc R U . . .
C13 C 0.4174(5) 0.2848(5) 0.7655(5) 0.0209(12) Uani 1 1 d D . . . .
C15 C 0.2470(5) 0.3628(5) 0.9300(5) 0.0254(13) Uani 1 1 d . . . . .
H15 H 0.158974 0.355637 0.985855 0.030 Uiso 1 1 calc R U . . .
C20 C 0.6204(5) 0.3059(5) 0.4659(5) 0.0263(13) Uani 1 1 d . . . . .
H20 H 0.538025 0.358740 0.450500 0.032 Uiso 1 1 calc R U . . .
C22 C 0.8649(6) 0.2575(5) 0.4007(5) 0.0311(14) Uani 1 1 d . . . . .
H22 H 0.949268 0.273364 0.340682 0.037 Uiso 1 1 calc R U . . .
C5 C 0.5329(5) -0.0355(5) 0.8567(5) 0.0256(13) Uani 1 1 d . . . . .
H5 H 0.594784 -0.003218 0.893758 0.031 Uiso 1 1 calc R U . . .
C18 C 0.5016(5) 0.3836(5) 0.7657(5) 0.0246(13) Uani 1 1 d . . . . .
H18 H 0.589110 0.392721 0.709134 0.030 Uiso 1 1 calc R U . . .
C14 C 0.2903(5) 0.2767(5) 0.8502(5) 0.0255(12) Uani 1 1 d . . . . .
H14 H 0.231074 0.209970 0.853542 0.031 Uiso 1 1 calc R U . . .
C17 C 0.4600(6) 0.4684(5) 0.8465(5) 0.0274(13) Uani 1 1 d . . . . .
H17 H 0.519997 0.533405 0.845576 0.033 Uiso 1 1 calc R U . . .
C24 C 0.7393(5) 0.1394(5) 0.5959(5) 0.0235(12) Uani 1 1 d . . . . .
H24 H 0.740461 0.073599 0.670625 0.028 Uiso 1 1 calc R U . . .
C3 C 0.3978(6) -0.1712(5) 0.8163(5) 0.0305(14) Uani 1 1 d . . . . .
H3 H 0.350521 -0.246097 0.818342 0.037 Uiso 1 1 calc R U . . .
C23 C 0.8642(5) 0.1637(5) 0.5097(5) 0.0276(13) Uani 1 1 d . . . . .
H23 H 0.948464 0.115429 0.526440 0.033 Uiso 1 1 calc R U . . .
B1 B 0.4703(6) 0.1786(5) 0.6797(5) 0.0198(13) Uani 1 1 d D . . . .

loop_
_atom_site_aniso_label
_atom_site_aniso_U_11
_atom_site_aniso_U_22
_atom_site_aniso_U_33
_atom_site_aniso_U_23
_atom_site_aniso_U_13
_atom_site_aniso_U_12
Br1 0.0424(4) 0.0294(3) 0.0276(4) 0.0016(2) -0.0128(3) 0.0085(2)
N2 0.022(2) 0.016(2) 0.019(2) -0.0021(18) -0.0070(18) -0.0002(18)
N1 0.027(2) 0.015(2) 0.021(2) -0.0017(18) -0.0066(19) 0.0005(18)
C10 0.024(3) 0.013(2) 0.022(3) 0.005(2) -0.006(2) -0.003(2)
C9 0.034(3) 0.030(3) 0.018(3) -0.008(2) -0.010(2) -0.003(2)
C7 0.018(2) 0.015(2) 0.019(3) 0.000(2) -0.008(2) -0.006(2)
C19 0.034(3) 0.010(2) 0.021(3) -0.006(2) -0.012(2) -0.003(2)
C11 0.028(3) 0.021(3) 0.025(3) -0.006(2) -0.010(2) 0.002(2)
C16 0.041(3) 0.019(3) 0.020(3) -0.004(2) -0.007(3) 0.005(3)
C12 0.025(3) 0.021(3) 0.025(3) -0.008(2) -0.007(2) 0.002(2)
C2 0.030(3) 0.018(3) 0.019(3) -0.005(2) -0.008(2) -0.002(2)
C8 0.025(3) 0.014(3) 0.027(3) -0.005(2) -0.011(2) 0.001(2)
C6 0.026(3) 0.015(3) 0.025(3) -0.010(2) -0.007(2) -0.005(2)
C21 0.033(3) 0.029(3) 0.026(3) -0.005(3) -0.009(3) -0.007(3)
C4 0.045(3) 0.010(3) 0.024(3) 0.004(2) -0.005(3) 0.003(2)
C13 0.025(3) 0.017(3) 0.020(3) 0.001(2) -0.010(2) 0.001(2)
C15 0.026(3) 0.030(3) 0.020(3) -0.007(2) -0.003(2) -0.001(2)
C20 0.025(3) 0.027(3) 0.030(3) -0.011(3) -0.008(2) 0.002(2)
C22 0.032(3) 0.032(3) 0.035(4) -0.021(3) 0.001(3) -0.009(3)
C5 0.034(3) 0.023(3) 0.020(3) -0.005(2) -0.011(2) 0.006(2)
C18 0.025(3) 0.018(3) 0.030(3) 0.000(2) -0.009(2) -0.003(2)
C14 0.030(3) 0.021(3) 0.028(3) -0.007(2) -0.008(2) -0.004(2)
C17 0.042(3) 0.015(3) 0.028(3) -0.006(2) -0.015(3) -0.001(2)
C24 0.031(3) 0.018(3) 0.026(3) -0.008(2) -0.011(2) -0.001(2)
C3 0.041(3) 0.016(3) 0.033(3) -0.003(2) -0.010(3) 0.001(2)
C23 0.025(3) 0.022(3) 0.039(4) -0.011(3) -0.009(3) -0.001(2)
B1 0.026(3) 0.015(3) 0.019(3) -0.001(2) -0.010(3) 0.001(2)

loop_
_atom_type_symbol
_atom_type_description
_atom_type_scat_dispersion_real
_atom_type_scat_dispersion_imag
_atom_type_scat_source
C C 0.0033 0.0016 'International Tables Vol C Tables 4.2.6.8 and 6.1.1.4'
H H 0.0000 0.0000 'International Tables Vol C Tables 4.2.6.8 and 6.1.1.4'
B B 0.0013 0.0007 'International Tables Vol C Tables 4.2.6.8 and 6.1.1.4'
N N 0.0061 0.0033 'International Tables Vol C Tables 4.2.6.8 and 6.1.1.4'
Br Br -0.2901 2.4595 'International Tables Vol C Tables 4.2.6.8 and 6.1.1.4'

loop_
_geom_angle_atom_site_label_1
_geom_angle_atom_site_label_2
_geom_angle_atom_site_label_3
_geom_angle
_geom_angle_site_symmetry_1
_geom_angle_site_symmetry_3
_geom_angle_publ_flag
C6 N2 C7 120.9(4) . . ?
C6 N2 B1 111.3(4) . . ?
C7 N2 B1 127.5(4) . . ?
C5 N1 C2 108.1(4) . . ?
C5 N1 B1 139.5(5) . . ?
C2 N1 B1 112.2(4) . . ?
C9 C10 C11 120.9(5) . . ?
C9 C10 Br1 119.7(4) . . ?
C11 C10 Br1 119.4(4) . . ?
C10 C9 C8 119.2(5) . . ?
C10 C9 H9 120.4 . . ?
C8 C9 H9 120.4 . . ?
C8 C7 C12 120.5(4) . . ?
C8 C7 N2 120.9(4) . . ?
C12 C7 N2 118.6(5) . . ?
C24 C19 C20 115.1(5) . . ?
C24 C19 B1 121.5(4) . . ?
C20 C19 B1 123.3(4) . . ?
C12 C11 C10 119.8(5) . . ?
C12 C11 H11 120.1 . . ?
C10 C11 H11 120.1 . . ?
C17 C16 C15 119.4(5) . . ?
C17 C16 H16 120.3 . . ?
C15 C16 H16 120.3 . . ?
C11 C12 C7 119.6(5) . . ?
C11 C12 H12 120.2 . . ?
C7 C12 H12 120.2 . . ?
N1 C2 C3 108.9(5) . . ?
N1 C2 C6 109.6(4) . . ?
C3 C2 C6 141.4(5) . . ?
C7 C8 C9 120.1(4) . . ?
C7 C8 H8 120.0 . . ?
C9 C8 H8 120.0 . . ?
N2 C6 C2 111.9(5) . . ?
N2 C6 H6 124.1 . . ?
C2 C6 H6 124.1 . . ?
C20 C21 C22 120.1(5) . . ?
C20 C21 H21 120.0 . . ?
C22 C21 H21 120.0 . . ?
C3 C4 C5 107.4(5) . . ?
C3 C4 H4 126.3 . . ?
C5 C4 H4 126.3 . . ?
C14 C13 C18 116.6(5) . . ?
C14 C13 B1 121.6(5) . . ?
C18 C13 B1 121.6(4) . . ?
C16 C15 C14 119.6(5) . . ?
C16 C15 H15 120.2 . . ?
C14 C15 H15 120.2 . . ?
C21 C20 C19 122.8(5) . . ?
C21 C20 H20 118.6 . . ?
C19 C20 H20 118.6 . . ?
C23 C22 C21 119.5(5) . . ?
C23 C22 H22 120.2 . . ?
C21 C22 H22 120.2 . . ?
N1 C5 C4 109.1(5) . . ?
N1 C5 H5 125.4 . . ?
C4 C5 H5 125.4 . . ?
C17 C18 C13 121.4(5) . . ?
C17 C18 H18 119.3 . . ?
C13 C18 H18 119.3 . . ?
C13 C14 C15 122.2(5) . . ?
C13 C14 H14 118.9 . . ?
C15 C14 H14 118.9 . . ?
C16 C17 C18 120.8(5) . . ?
C16 C17 H17 119.6 . . ?
C18 C17 H17 119.6 . . ?
C23 C24 C19 122.8(5) . . ?
C23 C24 H24 118.6 . . ?
C19 C24 H24 118.6 . . ?
C4 C3 C2 106.4(5) . . ?
C4 C3 H3 126.8 . . ?
C2 C3 H3 126.8 . . ?
C22 C23 C24 119.7(5) . . ?
C22 C23 H23 120.2 . . ?
C24 C23 H23 120.2 . . ?
N1 B1 C19 111.6(4) . . ?
N1 B1 C13 110.5(4) . . ?
C19 B1 C13 116.3(4) . . ?
N1 B1 N2 94.8(4) . . ?
C19 B1 N2 108.3(4) . . ?
C13 B1 N2 113.3(4) . . ?

loop_
_geom_bond_atom_site_label_1
_geom_bond_atom_site_label_2
_geom_bond_distance
_geom_bond_site_symmetry_2
_geom_bond_publ_flag
Br1 C10 1.890(5) . ?
N2 C6 1.323(6) . ?
N2 C7 1.434(6) . ?
N2 B1 1.634(7) . ?
N1 C5 1.329(6) . ?
N1 C2 1.384(7) . ?
N1 B1 1.566(6) . ?
C10 C9 1.389(7) . ?
C10 C11 1.387(7) . ?
C9 C8 1.388(7) . ?
C9 H9 0.9500 . ?
C7 C8 1.380(7) . ?
C7 C12 1.398(7) . ?
C19 C24 1.393(7) . ?
C19 C20 1.405(7) . ?
C19 B1 1.613(7) . ?
C11 C12 1.377(7) . ?
C11 H11 0.9500 . ?
C16 C17 1.371(7) . ?
C16 C15 1.388(8) . ?
C16 H16 0.9500 . ?
C12 H12 0.9500 . ?
C2 C3 1.389(7) . ?
C2 C6 1.396(7) . ?
C8 H8 0.9500 . ?
C6 H6 0.9500 . ?
C21 C20 1.372(7) . ?
C21 C22 1.384(7) . ?
C21 H21 0.9500 . ?
C4 C3 1.383(8) . ?
C4 C5 1.405(7) . ?
C4 H4 0.9500 . ?
C13 C14 1.392(7) . ?
C13 C18 1.401(7) . ?
C13 B1 1.611(7) . ?
C15 C14 1.390(7) . ?
C15 H15 0.9500 . ?
C20 H20 0.9500 . ?
C22 C23 1.371(8) . ?
C22 H22 0.9500 . ?
C5 H5 0.9500 . ?
C18 C17 1.386(7) . ?
C18 H18 0.9500 . ?
C14 H14 0.9500 . ?
C17 H17 0.9500 . ?
C24 C23 1.394(7) . ?
C24 H24 0.9500 . ?
C3 H3 0.9500 . ?
C23 H23 0.9500 . ?

loop_
_geom_torsion_atom_site_label_1
_geom_torsion_atom_site_label_2
_geom_torsion_atom_site_label_3
_geom_torsion_atom_site_label_4
_geom_torsion
_geom_torsion_site_symmetry_1
_geom_torsion_site_symmetry_2
_geom_torsion_site_symmetry_3
_geom_torsion_site_symmetry_4
_geom_torsion_publ_flag
C11 C10 C9 C8 1.4(8) . . . . ?
Br1 C10 C9 C8 -178.1(4) . . . . ?
C6 N2 C7 C8 -46.4(7) . . . . ?
B1 N2 C7 C8 126.9(5) . . . . ?
C6 N2 C7 C12 134.4(5) . . . . ?
B1 N2 C7 C12 -52.3(6) . . . . ?
C9 C10 C11 C12 -1.6(8) . . . . ?
Br1 C10 C11 C12 177.9(4) . . . . ?
C10 C11 C12 C7 0.4(8) . . . . ?
C8 C7 C12 C11 1.0(8) . . . . ?
N2 C7 C12 C11 -179.8(4) . . . . ?
C5 N1 C2 C3 -0.6(6) . . . . ?
B1 N1 C2 C3 -177.4(4) . . . . ?
C5 N1 C2 C6 175.5(4) . . . . ?
B1 N1 C2 C6 -1.3(6) . . . . ?
C12 C7 C8 C9 -1.2(8) . . . . ?
N2 C7 C8 C9 179.6(4) . . . . ?
C10 C9 C8 C7 0.0(8) . . . . ?
C7 N2 C6 C2 179.4(4) . . . . ?
B1 N2 C6 C2 5.1(6) . . . . ?
N1 C2 C6 N2 -2.5(6) . . . . ?
C3 C2 C6 N2 171.6(6) . . . . ?
C17 C16 C15 C14 0.1(7) . . . . ?
C22 C21 C20 C19 -2.7(8) . . . . ?
C24 C19 C20 C21 3.4(8) . . . . ?
B1 C19 C20 C21 -179.5(5) . . . . ?
C20 C21 C22 C23 0.2(8) . . . . ?
C2 N1 C5 C4 0.5(6) . . . . ?
B1 N1 C5 C4 175.8(5) . . . . ?
C3 C4 C5 N1 -0.2(6) . . . . ?
C14 C13 C18 C17 0.2(7) . . . . ?
B1 C13 C18 C17 -175.0(4) . . . . ?
C18 C13 C14 C15 0.9(7) . . . . ?
B1 C13 C14 C15 176.1(4) . . . . ?
C16 C15 C14 C13 -1.1(8) . . . . ?
C15 C16 C17 C18 1.0(8) . . . . ?
C13 C18 C17 C16 -1.1(8) . . . . ?
C20 C19 C24 C23 -1.8(8) . . . . ?
B1 C19 C24 C23 -179.0(5) . . . . ?
C5 C4 C3 C2 -0.2(6) . . . . ?
N1 C2 C3 C4 0.5(6) . . . . ?
C6 C2 C3 C4 -173.6(7) . . . . ?
C21 C22 C23 C24 1.3(8) . . . . ?
C19 C24 C23 C22 -0.5(8) . . . . ?
C5 N1 B1 C19 76.5(7) . . . . ?
C2 N1 B1 C19 -108.3(5) . . . . ?
C5 N1 B1 C13 -54.6(8) . . . . ?
C2 N1 B1 C13 120.6(4) . . . . ?
C5 N1 B1 N2 -171.6(6) . . . . ?
C2 N1 B1 N2 3.6(5) . . . . ?
C24 C19 B1 N1 -26.2(7) . . . . ?
C20 C19 B1 N1 156.8(5) . . . . ?
C24 C19 B1 C13 101.8(5) . . . . ?
C20 C19 B1 C13 -75.1(6) . . . . ?
C24 C19 B1 N2 -129.2(5) . . . . ?
C20 C19 B1 N2 53.8(6) . . . . ?
C14 C13 B1 N1 -56.8(6) . . . . ?
C18 C13 B1 N1 118.1(5) . . . . ?
C14 C13 B1 C19 174.6(4) . . . . ?
C18 C13 B1 C19 -10.5(7) . . . . ?
C14 C13 B1 N2 48.1(6) . . . . ?
C18 C13 B1 N2 -137.0(4) . . . . ?
C6 N2 B1 N1 -5.1(5) . . . . ?
C7 N2 B1 N1 -178.9(4) . . . . ?
C6 N2 B1 C19 109.5(4) . . . . ?
C7 N2 B1 C19 -64.3(6) . . . . ?
C6 N2 B1 C13 -119.9(5) . . . . ?
C7 N2 B1 C13 66.3(6) . . . . ?
